data_2238133
loop_
_publ_author_name
'Fatima, Zeenat'
'Senthilkumar, Govindaraj'
'Vadivel, A.'
'Manikandan, Haridoss'
'Velmurugan, Devadasan'

_publ_section_title
;
 3-[(<i>E</i>)-2-(4-Chlorophenyl)ethenyl]-5,5-dimethylcyclohex-2-en-1-one
;
_journal_coeditor_code BT6912
_journal_issue 7
_journal_name_full 'Acta Crystallographica Section E'
_journal_page_first o1121
_journal_paper_doi 10.1107/S1600536813016255
_journal_volume 69
_journal_year 2013
_chemical_formula_iupac 'C16 H17 Cl O'
_chemical_formula_moiety 'C16 H17 Cl O'
_chemical_formula_sum 'C16 H17 Cl O'
_chemical_formula_weight 260.75
_chemical_name_systematic
;
3-[(<i>E</i>)-2-(4-Chlorophenyl)ethenyl]-5,5-dimethylcyclohex-2-en-1-one
;
_space_group_IT_number 14
_symmetry_cell_setting monoclinic
_symmetry_space_group_name_Hall '-P 2yn'
_symmetry_space_group_name_H-M 'P 1 21/n 1'
_atom_sites_solution_hydrogens geom
_atom_sites_solution_primary direct
_atom_sites_solution_secondary difmap
_audit_creation_method SHELXL-97
_cell_angle_alpha 90.00
_cell_angle_beta 105.726(2)
_cell_angle_gamma 90.00
_cell_formula_units_Z 4
_cell_length_a 13.7630(4)
_cell_length_b 6.0841(2)
_cell_length_c 17.5003(6)
_cell_measurement_reflns_used 3552
_cell_measurement_temperature 293(2)
_cell_measurement_theta_max 28.5
_cell_measurement_theta_min 1.7
_cell_volume 1410.54(8)
_computing_cell_refinement 'SAINT (Bruker, 2008)'
_computing_data_collection 'APEX2 (Bruker, 2008)'
_computing_data_reduction 'SAINT (Bruker, 2008)'
_computing_molecular_graphics 'ORTEP-3 for Windows (Farrugia, 2012)'
_computing_publication_material 'SHELXL97 (Sheldrick, 2008) and PLATON (Spek, 2009)'
_computing_structure_refinement 'SHELXL97 (Sheldrick, 2008)'
_computing_structure_solution 'SHELXS97 (Sheldrick, 2008)'
_diffrn_ambient_temperature 293(2)
_diffrn_measured_fraction_theta_full 0.995
_diffrn_measured_fraction_theta_max 0.995
_diffrn_measurement_device_type 'Bruker SMART APEXII area-detector'
_diffrn_measurement_method '\w and \f scans'
_diffrn_radiation_monochromator graphite
_diffrn_radiation_source 'fine-focus sealed tube'
_diffrn_radiation_type MoK\a
_diffrn_radiation_wavelength 0.71073
_diffrn_reflns_av_R_equivalents 0.0220
_diffrn_reflns_av_sigmaI/netI 0.0185
_diffrn_reflns_limit_h_max 18
_diffrn_reflns_limit_h_min -17
_diffrn_reflns_limit_k_max 8
_diffrn_reflns_limit_k_min -8
_diffrn_reflns_limit_l_max 23
_diffrn_reflns_limit_l_min -21
_diffrn_reflns_number 13158
_diffrn_reflns_theta_full 28.48
_diffrn_reflns_theta_max 28.48
_diffrn_reflns_theta_min 1.68
_exptl_absorpt_coefficient_mu 0.257
_exptl_absorpt_correction_T_max 0.9505
_exptl_absorpt_correction_T_min 0.9270
_exptl_absorpt_correction_type multi-scan
_exptl_absorpt_process_details '(<i>SADABS</i>; Bruker, 2008)'
_exptl_crystal_colour Colourless
_exptl_crystal_density_diffrn 1.228
_exptl_crystal_density_method 'not measured'
_exptl_crystal_description Block
_exptl_crystal_F_000 552
_exptl_crystal_size_max 0.30
_exptl_crystal_size_mid 0.25
_exptl_crystal_size_min 0.20
_refine_diff_density_max 0.210
_refine_diff_density_min -0.334
_refine_ls_extinction_method none
_refine_ls_goodness_of_fit_ref 1.029
_refine_ls_hydrogen_treatment constr
_refine_ls_matrix_type full
_refine_ls_number_parameters 165
_refine_ls_number_reflns 3552
_refine_ls_number_restraints 0
_refine_ls_restrained_S_all 1.029
_refine_ls_R_factor_all 0.0615
_refine_ls_R_factor_gt 0.0441
_refine_ls_shift/su_max 0.000
_refine_ls_shift/su_mean 0.000
_refine_ls_structure_factor_coef Fsqd
_refine_ls_weighting_details 'calc w=1/[\s^2^(Fo^2^)+(0.0613P)^2^+0.2499P] where P=(Fo^2^+2Fc^2^)/3'
_refine_ls_weighting_scheme calc
_refine_ls_wR_factor_gt 0.1158
_refine_ls_wR_factor_ref 0.1298
_reflns_number_gt 2611
_reflns_number_total 3552
_reflns_threshold_expression I>2\s(I)
_cod_data_source_file bt6912.cif
_cod_data_source_block I
_cod_original_sg_symbol_H-M 'P 21/n'
_cod_database_code 2238133
_cod_database_fobs_code 2238133

loop_
_symmetry_equiv_pos_as_xyz
'x, y, z'
'-x+1/2, y+1/2, -z+1/2'
'-x, -y, -z'
'x-1/2, -y-1/2, z-1/2'

loop_
_atom_site_type_symbol
_atom_site_label
_atom_site_fract_x
_atom_site_fract_y
_atom_site_fract_z
_atom_site_U_iso_or_equiv
_atom_site_adp_type
_atom_site_calc_flag
_atom_site_refinement_flags
_atom_site_occupancy
_atom_site_symmetry_multiplicity
C C1 0.25679(10) -0.3118(3) 0.46901(9) 0.0552(4) Uani d . 1 1
C C2 0.30278(13) -0.1202(3) 0.50163(9) 0.0631(4) Uani d . 1 1
H H2 0.3008 -0.0766 0.5521 0.076 Uiso calc R 1 1
C C3 0.35172(13) 0.0062(3) 0.45851(9) 0.0600(4) Uani d . 1 1
H H3 0.3831 0.1356 0.4807 0.072 Uiso calc R 1 1
C C4 0.35569(10) -0.0537(2) 0.38278(8) 0.0490(3) Uani d . 1 1
C C5 0.30813(11) -0.2484(3) 0.35197(9) 0.0572(4) Uani d . 1 1
H H5 0.3095 -0.2927 0.3014 0.069 Uiso calc R 1 1
C C6 0.25905(12) -0.3775(3) 0.39444(9) 0.0592(4) Uani d . 1 1
H H6 0.2278 -0.5076 0.3729 0.071 Uiso calc R 1 1
C C7 0.40805(11) 0.0754(2) 0.33556(8) 0.0518(3) Uani d . 1 1
H H7 0.4065 0.0202 0.2857 0.062 Uiso calc R 1 1
C C8 0.45744(11) 0.2628(2) 0.35633(8) 0.0531(3) Uani d . 1 1
H H8 0.4574 0.3211 0.4055 0.064 Uiso calc R 1 1
C C9 0.51163(10) 0.3859(2) 0.30951(8) 0.0471(3) Uani d . 1 1
C C10 0.56090(11) 0.5706(2) 0.33930(8) 0.0529(3) Uani d . 1 1
H H10 0.5568 0.6189 0.3887 0.063 Uiso calc R 1 1
C C11 0.62046(10) 0.6992(2) 0.29819(8) 0.0505(3) Uani d . 1 1
C C12 0.63343(11) 0.6046(3) 0.22279(9) 0.0575(4) Uani d . 1 1
H H12A 0.6915 0.5076 0.2353 0.069 Uiso calc R 1 1
H H12B 0.6472 0.7230 0.1901 0.069 Uiso calc R 1 1
C C13 0.54145(11) 0.4765(2) 0.17534(8) 0.0508(3) Uani d . 1 1
C C14 0.51482(11) 0.3025(2) 0.22953(8) 0.0527(3) Uani d . 1 1
H H14A 0.4494 0.2406 0.2030 0.063 Uiso calc R 1 1
H H14B 0.5640 0.1847 0.2371 0.063 Uiso calc R 1 1
C C15 0.56696(15) 0.3622(3) 0.10559(10) 0.0780(5) Uani d . 1 1
H H15A 0.5103 0.2760 0.0771 0.117 Uiso calc R 1 1
H H15B 0.6244 0.2682 0.1251 0.117 Uiso calc R 1 1
H H15C 0.5823 0.4707 0.0707 0.117 Uiso calc R 1 1
C C16 0.45296(13) 0.6332(3) 0.14473(10) 0.0704(5) Uani d . 1 1
H H16A 0.4715 0.7444 0.1124 0.106 Uiso calc R 1 1
H H16B 0.4358 0.7012 0.1889 0.106 Uiso calc R 1 1
H H16C 0.3958 0.5527 0.1137 0.106 Uiso calc R 1 1
O O1 0.65928(9) 0.87306(19) 0.32485(7) 0.0688(3) Uani d . 1 1
Cl Cl1 0.19413(4) -0.47224(9) 0.52256(3) 0.08168(19) Uani d . 1 1

loop_
_atom_site_aniso_label
_atom_site_aniso_U_11
_atom_site_aniso_U_22
_atom_site_aniso_U_33
_atom_site_aniso_U_12
_atom_site_aniso_U_13
_atom_site_aniso_U_23
C1 0.0494(7) 0.0594(9) 0.0550(8) -0.0006(7) 0.0112(6) 0.0115(7)
C2 0.0715(10) 0.0726(11) 0.0450(8) -0.0080(8) 0.0157(7) -0.0013(7)
C3 0.0696(9) 0.0585(9) 0.0504(8) -0.0135(7) 0.0139(7) -0.0063(7)
C4 0.0477(7) 0.0489(8) 0.0500(7) 0.0014(6) 0.0124(6) 0.0008(6)
C5 0.0621(8) 0.0566(9) 0.0551(8) -0.0045(7) 0.0192(7) -0.0078(7)
C6 0.0598(8) 0.0542(9) 0.0627(9) -0.0087(7) 0.0150(7) -0.0033(7)
C7 0.0558(8) 0.0525(8) 0.0481(7) 0.0004(6) 0.0155(6) -0.0010(6)
C8 0.0572(8) 0.0558(8) 0.0468(7) -0.0018(7) 0.0150(6) -0.0011(6)
C9 0.0470(7) 0.0471(7) 0.0458(7) 0.0024(6) 0.0100(5) 0.0007(6)
C10 0.0564(8) 0.0568(8) 0.0448(7) -0.0035(7) 0.0126(6) -0.0069(6)
C11 0.0441(6) 0.0506(8) 0.0526(8) -0.0005(6) 0.0059(6) -0.0008(6)
C12 0.0507(8) 0.0647(9) 0.0602(9) -0.0044(7) 0.0206(6) -0.0052(7)
C13 0.0545(7) 0.0525(8) 0.0464(7) 0.0003(6) 0.0155(6) -0.0027(6)
C14 0.0625(8) 0.0456(7) 0.0499(8) -0.0012(6) 0.0153(6) -0.0048(6)
C15 0.0945(13) 0.0874(13) 0.0605(10) -0.0114(10) 0.0356(9) -0.0178(9)
C16 0.0686(10) 0.0708(11) 0.0614(9) 0.0072(9) 0.0000(8) 0.0082(8)
O1 0.0740(7) 0.0596(7) 0.0712(7) -0.0183(6) 0.0170(6) -0.0110(5)
Cl1 0.0819(3) 0.0909(4) 0.0745(3) -0.0193(2) 0.0250(2) 0.0201(2)

loop_
_atom_type_symbol
_atom_type_description
_atom_type_scat_dispersion_real
_atom_type_scat_dispersion_imag
_atom_type_scat_source
C C 0.0033 0.0016 'International Tables Vol C Tables 4.2.6.8 and 6.1.1.4'
H H 0.0000 0.0000 'International Tables Vol C Tables 4.2.6.8 and 6.1.1.4'
O O 0.0106 0.0060 'International Tables Vol C Tables 4.2.6.8 and 6.1.1.4'
Cl Cl 0.1484 0.1585 'International Tables Vol C Tables 4.2.6.8 and 6.1.1.4'

loop_
_geom_angle_atom_site_label_1
_geom_angle_atom_site_label_2
_geom_angle_atom_site_label_3
_geom_angle
C6 C1 C2 121.00(14)
C6 C1 Cl1 119.47(12)
C2 C1 Cl1 119.53(12)
C3 C2 C1 119.04(14)
C3 C2 H2 120.5
C1 C2 H2 120.5
C2 C3 C4 121.89(14)
C2 C3 H3 119.1
C4 C3 H3 119.1
C3 C4 C5 117.22(13)
C3 C4 C7 123.38(13)
C5 C4 C7 119.39(13)
C6 C5 C4 121.67(14)
C6 C5 H5 119.2
C4 C5 H5 119.2
C1 C6 C5 119.18(14)
C1 C6 H6 120.4
C5 C6 H6 120.4
C8 C7 C4 126.92(14)
C8 C7 H7 116.5
C4 C7 H7 116.5
C7 C8 C9 126.19(14)
C7 C8 H8 116.9
C9 C8 H8 116.9
C10 C9 C8 119.59(13)
C10 C9 C14 120.39(13)
C8 C9 C14 119.99(12)
C9 C10 C11 123.40(13)
C9 C10 H10 118.3
C11 C10 H10 118.3
O1 C11 C10 121.60(14)
O1 C11 C12 121.83(14)
C10 C11 C12 116.55(12)
C11 C12 C13 113.41(12)
C11 C12 H12A 108.9
C13 C12 H12A 108.9
C11 C12 H12B 108.9
C13 C12 H12B 108.9
H12A C12 H12B 107.7
C16 C13 C15 109.80(14)
C16 C13 C12 109.72(13)
C15 C13 C12 109.33(13)
C16 C13 C14 110.34(13)
C15 C13 C14 109.04(13)
C12 C13 C14 108.58(12)
C9 C14 C13 114.60(12)
C9 C14 H14A 108.6
C13 C14 H14A 108.6
C9 C14 H14B 108.6
C13 C14 H14B 108.6
H14A C14 H14B 107.6
C13 C15 H15A 109.5
C13 C15 H15B 109.5
H15A C15 H15B 109.5
C13 C15 H15C 109.5
H15A C15 H15C 109.5
H15B C15 H15C 109.5
C13 C16 H16A 109.5
C13 C16 H16B 109.5
H16A C16 H16B 109.5
C13 C16 H16C 109.5
H16A C16 H16C 109.5
H16B C16 H16C 109.5

loop_
_geom_bond_atom_site_label_1
_geom_bond_atom_site_label_2
_geom_bond_distance
C1 C6 1.373(2)
C1 C2 1.375(2)
C1 Cl1 1.7356(15)
C2 C3 1.375(2)
C2 H2 0.9300
C3 C4 1.390(2)
C3 H3 0.9300
C4 C5 1.390(2)
C4 C7 1.463(2)
C5 C6 1.378(2)
C5 H5 0.9300
C6 H6 0.9300
C7 C8 1.327(2)
C7 H7 0.9300
C8 C9 1.4560(19)
C8 H8 0.9300
C9 C10 1.342(2)
C9 C14 1.5006(19)
C10 C11 1.457(2)
C10 H10 0.9300
C11 O1 1.2192(17)
C11 C12 1.494(2)
C12 C13 1.526(2)
C12 H12A 0.9700
C12 H12B 0.9700
C13 C16 1.525(2)
C13 C15 1.526(2)
C13 C14 1.531(2)
C14 H14A 0.9700
C14 H14B 0.9700
C15 H15A 0.9600
C15 H15B 0.9600
C15 H15C 0.9600
C16 H16A 0.9600
C16 H16B 0.9600
C16 H16C 0.9600

loop_
_geom_hbond_atom_site_label_D
_geom_hbond_atom_site_label_H
_geom_hbond_atom_site_label_A
_geom_hbond_site_symmetry_A
_geom_hbond_distance_DH
_geom_hbond_distance_HA
_geom_hbond_distance_DA
_geom_hbond_angle_DHA
C2 H2 O1 3_666.01 0.93 2.41 3.301(2) 159
C14 H14B O1 1_545.01 0.97 2.57 3.4299(18) 148

loop_
_geom_torsion_atom_site_label_1
_geom_torsion_atom_site_label_2
_geom_torsion_atom_site_label_3
_geom_torsion_atom_site_label_4
_geom_torsion
C6 C1 C2 C3 -0.1(2)
Cl1 C1 C2 C3 -179.65(12)
C1 C2 C3 C4 0.3(3)
C2 C3 C4 C5 -0.2(2)
C2 C3 C4 C7 -179.28(14)
C3 C4 C5 C6 -0.1(2)
C7 C4 C5 C6 179.07(13)
C2 C1 C6 C5 -0.1(2)
Cl1 C1 C6 C5 179.41(11)
C4 C5 C6 C1 0.2(2)
C3 C4 C7 C8 -0.4(2)
C5 C4 C7 C8 -179.51(14)
C4 C7 C8 C9 178.10(13)
C7 C8 C9 C10 -178.00(15)
C7 C8 C9 C14 0.1(2)
C8 C9 C10 C11 177.38(13)
C14 C9 C10 C11 -0.7(2)
C9 C10 C11 O1 175.58(14)
C9 C10 C11 C12 -5.8(2)
O1 C11 C12 C13 -147.07(14)
C10 C11 C12 C13 34.32(19)
C11 C12 C13 C16 66.81(17)
C11 C12 C13 C15 -172.71(14)
C11 C12 C13 C14 -53.85(17)
C10 C9 C14 C13 -21.6(2)
C8 C9 C14 C13 160.34(12)
C16 C13 C14 C9 -72.87(16)
C15 C13 C14 C9 166.46(13)
C12 C13 C14 C9 47.41(16)
